data_7029869
loop_
_publ_author_name
'Chaignon, J\'er\'emy'
'Stiriba, Salah-Eddine'
'Lloret, Francisco'
'Yuste, Consuelo'
'Pilet, Guillaume'
'Bonneviot, Laurent'
'Albela, Bel\'en'
'Castro, Isabel'

_publ_section_title
;
 Bioinspired manganese(ii) complexes with a clickable ligand for
 immobilisation on a solid support.
;
_journal_issue 25
_journal_name_full 'Dalton transactions (Cambridge, England : 2003)'
_journal_page_first 9704
_journal_page_last 9713
_journal_paper_doi 10.1039/c3dt53636j
_journal_volume 43
_journal_year 2014
_chemical_formula_moiety 'C30 H30 Br4 Mn2 N6'
_chemical_formula_sum 'C30 H30 Br4 Mn2 N6'
_chemical_formula_weight 904.08
_chemical_name_systematic
;
[di-mu-bromo-dibromo-bis(N,N-bis((pyridin-2-yl)methyl)prop-2-yn-1-amine)]dimanganese(II)
;
_space_group_IT_number 14
_symmetry_cell_setting monoclinic
_symmetry_space_group_name_Hall '-P 2ybc'
_symmetry_space_group_name_H-M 'P 1 21/c 1'
_atom_sites_solution_hydrogens geom
_atom_sites_solution_primary direct
_atom_sites_solution_secondary difmap
_audit_creation_method SHELXL-97
_cell_angle_alpha 90.00
_cell_angle_beta 109.062(2)
_cell_angle_gamma 90.00
_cell_formula_units_Z 2
_cell_length_a 10.1360(4)
_cell_length_b 17.2803(6)
_cell_length_c 10.2664(4)
_cell_measurement_reflns_used 27213
_cell_measurement_temperature 293(2)
_cell_measurement_theta_max 25.6792
_cell_measurement_theta_min 0.952034
_cell_volume 1699.59(11)
_computing_cell_refinement 'SAINT (Bruker, 2003)'
_computing_data_collection 'SMART (Bruker, 2003)'
_computing_data_reduction SAINT
_computing_molecular_graphics 'PLATON (Spek, 2003)'
_computing_publication_material 'SHELXL-97 (Sheldrick, 1997)'
_computing_structure_refinement 'SHELXL-97 (Sheldrick, 1997)'
_computing_structure_solution 'SHELXS-97 (Sheldrick, 1997)'
_diffrn_ambient_temperature 293(2)
_diffrn_measured_fraction_theta_full 1.000
_diffrn_measured_fraction_theta_max 0.998
_diffrn_measurement_device_type 'Bruker APEX2 CCD area-detector'
_diffrn_measurement_method '\f and \w'
_diffrn_radiation_monochromator graphite
_diffrn_radiation_source 'fine-focus sealed tube'
_diffrn_radiation_type MoK\a
_diffrn_radiation_wavelength 0.71073
_diffrn_reflns_av_R_equivalents 0.0305
_diffrn_reflns_av_sigmaI/netI 0.0180
_diffrn_reflns_limit_h_max 12
_diffrn_reflns_limit_h_min -12
_diffrn_reflns_limit_k_max 21
_diffrn_reflns_limit_k_min -21
_diffrn_reflns_limit_l_max 12
_diffrn_reflns_limit_l_min -12
_diffrn_reflns_number 26597
_diffrn_reflns_theta_full 25.00
_diffrn_reflns_theta_max 25.79
_diffrn_reflns_theta_min 2.13
_diffrn_standards_interval_count 0
_diffrn_standards_interval_time 0
_diffrn_standards_number 0
_exptl_absorpt_coefficient_mu 5.474
_exptl_absorpt_correction_T_max 0.808
_exptl_absorpt_correction_T_min 0.624
_exptl_absorpt_correction_type multi-scan
_exptl_absorpt_process_details '(SADABS;  Sheldrick, 2000)'
_exptl_crystal_colour brown
_exptl_crystal_density_diffrn 1.767
_exptl_crystal_density_method 'not measured'
_exptl_crystal_description paralelepipedes
_exptl_crystal_F_000 884
_exptl_crystal_size_max 0.12
_exptl_crystal_size_mid 0.06
_exptl_crystal_size_min 0.04
_refine_diff_density_max 0.438
_refine_diff_density_min -0.419
_refine_diff_density_rms 0.058
_refine_ls_extinction_method none
_refine_ls_goodness_of_fit_ref 1.038
_refine_ls_hydrogen_treatment constr
_refine_ls_matrix_type full
_refine_ls_number_parameters 190
_refine_ls_number_reflns 3268
_refine_ls_number_restraints 0
_refine_ls_restrained_S_all 1.038
_refine_ls_R_factor_all 0.0332
_refine_ls_R_factor_gt 0.0239
_refine_ls_shift/su_max 0.001
_refine_ls_shift/su_mean 0.000
_refine_ls_structure_factor_coef Fsqd
_refine_ls_weighting_details 'calc w=1/[\s^2^(Fo^2^)+(0.0252P)^2^+1.1599P] where P=(Fo^2^+2Fc^2^)/3'
_refine_ls_weighting_scheme calc
_refine_ls_wR_factor_gt 0.0545
_refine_ls_wR_factor_ref 0.0578
_reflns_number_gt 2741
_reflns_number_total 3268
_reflns_threshold_expression I>2\s(I)
_cod_data_source_file c3dt53636j2.cif
_cod_data_source_block uc198
_cod_depositor_comments
;
The following automatic conversions were performed:

'_symmetry_cell_setting' value 'Monoclinic' changed to 'monoclinic'
according to
/usr/data/users/saulius/crontab/automatic-downloads/rss-feeds/RSC/lib/dictionaries/cif_core.dic
dictionary named 'cif_core.dic' version 2.4.2 from 2011-04-26.

Automatic conversion script
Id: cif_fix_values 2281 2013-09-26 08:29:07Z andrius 

 Adding full bibliography for 7029868--7029871.cif.
;
_cod_original_sg_symbol_H-M P21/c
_cod_database_code 7029869

loop_
_symmetry_equiv_pos_as_xyz
'x, y, z'
'-x, y+1/2, -z+1/2'
'-x, -y, -z'
'x, -y-1/2, z-1/2'

loop_
_atom_site_label
_atom_site_type_symbol
_atom_site_fract_x
_atom_site_fract_y
_atom_site_fract_z
_atom_site_U_iso_or_equiv
_atom_site_adp_type
_atom_site_occupancy
_atom_site_symmetry_multiplicity
_atom_site_calc_flag
_atom_site_refinement_flags
Br1 Br 1.05129(3) -0.057041(16) 0.87687(3) 0.04124(9) Uani 1 1 d .
Br3 Br 0.64462(3) -0.067707(16) 0.87402(3) 0.04489(9) Uani 1 1 d .
Mn1 Mn 0.82369(4) 0.03340(2) 0.85446(4) 0.03258(10) Uani 1 1 d .
N1 N 0.6872(2) 0.13701(12) 0.8552(2) 0.0372(5) Uani 1 1 d .
N2 N 0.7732(2) 0.02023(13) 0.6234(2) 0.0413(5) Uani 1 1 d .
N3 N 0.9201(2) 0.14121(12) 0.7709(2) 0.0374(5) Uani 1 1 d .
C1 C 0.5915(3) 0.13720(17) 0.9202(3) 0.0444(7) Uani 1 1 d .
H1 H 0.5774 0.0920 0.9629 0.053 Uiso 1 1 calc R
C2 C 0.5137(3) 0.20137(18) 0.9260(3) 0.0527(8) Uani 1 1 d .
H2 H 0.4473 0.1995 0.9706 0.063 Uiso 1 1 calc R
C3 C 0.5362(3) 0.26823(18) 0.8648(3) 0.0570(8) Uani 1 1 d .
H3 H 0.4846 0.3124 0.8668 0.068 Uiso 1 1 calc R
C4 C 0.6354(3) 0.26949(16) 0.8006(3) 0.0473(7) Uani 1 1 d .
H4 H 0.6531 0.3148 0.7603 0.057 Uiso 1 1 calc R
C5 C 0.7085(3) 0.20274(15) 0.7965(3) 0.0370(6) Uani 1 1 d .
C6 C 0.8085(3) 0.19916(15) 0.7161(3) 0.0422(7) Uani 1 1 d .
H6A H 0.7571 0.1867 0.6209 0.051 Uiso 1 1 calc R
H6B H 0.8507 0.2497 0.7177 0.051 Uiso 1 1 calc R
C7 C 0.9645(3) 0.11036(17) 0.6589(3) 0.0472(7) Uani 1 1 d .
H7A H 1.0494 0.0805 0.6974 0.057 Uiso 1 1 calc R
H7B H 0.9846 0.1529 0.6066 0.057 Uiso 1 1 calc R
C8 C 0.8528(3) 0.05969(16) 0.5646(3) 0.0437(7) Uani 1 1 d .
C9 C 0.8353(4) 0.0533(2) 0.4263(3) 0.0569(9) Uani 1 1 d .
H9 H 0.8920 0.0814 0.3882 0.068 Uiso 1 1 calc R
C11 C 0.6758(3) -0.02680(19) 0.5434(3) 0.0534(8) Uani 1 1 d .
H11 H 0.6178 -0.0563 0.5772 0.064 Uiso 1 1 d R
C12 C 1.0397(3) 0.17464(17) 0.8816(3) 0.0493(7) Uani 1 1 d .
H12A H 1.0066 0.1947 0.9536 0.059 Uiso 1 1 calc R
H12B H 1.1064 0.1339 0.9215 0.059 Uiso 1 1 calc R
C13 C 1.1107(3) 0.23679(19) 0.8338(4) 0.0631(9) Uani 1 1 d .
C14 C 1.1627(4) 0.2854(2) 0.7893(4) 0.0896(14) Uani 1 1 d .
H14 H 1.2044 0.3244 0.7537 0.107 Uiso 1 1 calc R
C16 C 0.6541(4) -0.0354(2) 0.4046(3) 0.0669(10) Uani 1 1 d .
H16 H 0.5865 -0.0702 0.3543 0.080 Uiso 1 1 d R
C17 C 0.7343(4) 0.0057(2) 0.3454(3) 0.0673(10) Uani 1 1 d .
H17 H 0.7201 0.0019 0.2514 0.081 Uiso 1 1 d R

loop_
_atom_site_aniso_label
_atom_site_aniso_U_11
_atom_site_aniso_U_22
_atom_site_aniso_U_33
_atom_site_aniso_U_23
_atom_site_aniso_U_13
_atom_site_aniso_U_12
Br1 0.04308(17) 0.04571(16) 0.03437(15) 0.00083(11) 0.01188(12) 0.00412(12)
Br3 0.04090(17) 0.03896(16) 0.05624(19) 0.00206(12) 0.01784(13) -0.00613(12)
Mn1 0.0333(2) 0.0315(2) 0.0327(2) 0.00442(15) 0.01036(17) 0.00058(16)
N1 0.0356(12) 0.0362(12) 0.0393(12) 0.0041(9) 0.0114(10) 0.0033(10)
N2 0.0404(13) 0.0485(14) 0.0345(12) 0.0049(10) 0.0115(10) 0.0039(11)
N3 0.0352(12) 0.0364(12) 0.0399(12) 0.0088(9) 0.0114(10) 0.0034(10)
C1 0.0430(16) 0.0452(16) 0.0463(16) 0.0033(12) 0.0164(13) 0.0026(13)
C2 0.0484(18) 0.061(2) 0.0522(18) 0.0019(15) 0.0215(15) 0.0141(15)
C3 0.061(2) 0.0474(18) 0.062(2) 0.0015(15) 0.0185(17) 0.0221(15)
C4 0.0543(19) 0.0355(15) 0.0475(17) 0.0063(12) 0.0102(14) 0.0082(13)
C5 0.0354(15) 0.0360(14) 0.0342(14) 0.0019(11) 0.0038(11) 0.0012(11)
C6 0.0433(16) 0.0370(15) 0.0458(16) 0.0125(12) 0.0141(13) 0.0049(12)
C7 0.0454(17) 0.0468(17) 0.0565(19) 0.0157(14) 0.0265(15) 0.0066(13)
C8 0.0450(17) 0.0488(17) 0.0394(16) 0.0103(12) 0.0167(13) 0.0179(13)
C9 0.062(2) 0.071(2) 0.0458(18) 0.0138(16) 0.0283(17) 0.0262(18)
C11 0.0481(18) 0.066(2) 0.0428(17) -0.0006(15) 0.0101(14) 0.0006(16)
C12 0.0429(17) 0.0439(17) 0.0550(19) 0.0131(13) 0.0076(14) -0.0050(13)
C13 0.0430(19) 0.053(2) 0.080(2) 0.0220(17) 0.0012(17) -0.0066(15)
C14 0.058(2) 0.074(3) 0.116(3) 0.049(2) 0.000(2) -0.020(2)
C16 0.055(2) 0.087(3) 0.047(2) -0.0154(18) 0.0007(17) 0.0098(19)
C17 0.069(2) 0.096(3) 0.0371(18) 0.0043(18) 0.0177(18) 0.033(2)

loop_
_atom_type_symbol
_atom_type_description
_atom_type_scat_dispersion_real
_atom_type_scat_dispersion_imag
_atom_type_scat_source
C C 0.0033 0.0016 'International Tables Vol C Tables 4.2.6.8 and 6.1.1.4'
H H 0.0000 0.0000 'International Tables Vol C Tables 4.2.6.8 and 6.1.1.4'
Br Br -0.2901 2.4595 'International Tables Vol C Tables 4.2.6.8 and 6.1.1.4'
Mn Mn 0.3368 0.7283 'International Tables Vol C Tables 4.2.6.8 and 6.1.1.4'
N N 0.0061 0.0033 'International Tables Vol C Tables 4.2.6.8 and 6.1.1.4'

loop_
_geom_angle_atom_site_label_1
_geom_angle_atom_site_label_2
_geom_angle_atom_site_label_3
_geom_angle
_geom_angle_site_symmetry_1
_geom_angle_site_symmetry_3
Mn1 Br1 Mn1 95.880(14) 3_757 .
N1 Mn1 N2 98.84(8) . .
N1 Mn1 N3 72.95(8) . .
N2 Mn1 N3 71.45(8) . .
N1 Mn1 Br3 95.11(6) . .
N2 Mn1 Br3 95.14(6) . .
N3 Mn1 Br3 159.85(5) . .
N1 Mn1 Br1 87.70(5) . 3_757
N2 Mn1 Br1 165.10(6) . 3_757
N3 Mn1 Br1 98.05(5) . 3_757
Br3 Mn1 Br1 97.610(15) . 3_757
N1 Mn1 Br1 162.13(6) . .
N2 Mn1 Br1 85.78(6) . .
N3 Mn1 Br1 92.47(5) . .
Br3 Mn1 Br1 101.689(15) . .
Br1 Mn1 Br1 84.120(14) 3_757 .
C5 N1 C1 118.1(2) . .
C5 N1 Mn1 118.75(17) . .
C1 N1 Mn1 122.98(18) . .
C11 N2 C8 117.8(2) . .
C11 N2 Mn1 124.95(19) . .
C8 N2 Mn1 117.14(19) . .
C7 N3 C6 109.9(2) . .
C7 N3 C12 111.1(2) . .
C6 N3 C12 111.2(2) . .
C7 N3 Mn1 105.33(16) . .
C6 N3 Mn1 108.26(15) . .
C12 N3 Mn1 110.93(15) . .
N1 C1 C2 122.8(3) . .
N1 C1 H1 118.6 . .
C2 C1 H1 118.6 . .
C3 C2 C1 118.5(3) . .
C3 C2 H2 120.8 . .
C1 C2 H2 120.8 . .
C2 C3 C4 119.5(3) . .
C2 C3 H3 120.3 . .
C4 C3 H3 120.3 . .
C3 C4 C5 119.2(3) . .
C3 C4 H4 120.4 . .
C5 C4 H4 120.4 . .
N1 C5 C4 121.9(3) . .
N1 C5 C6 116.8(2) . .
C4 C5 C6 121.1(2) . .
N3 C6 C5 112.8(2) . .
N3 C6 H6A 109.0 . .
C5 C6 H6A 109.0 . .
N3 C6 H6B 109.0 . .
C5 C6 H6B 109.0 . .
H6A C6 H6B 107.8 . .
N3 C7 C8 110.9(2) . .
N3 C7 H7A 109.5 . .
C8 C7 H7A 109.5 . .
N3 C7 H7B 109.5 . .
C8 C7 H7B 109.5 . .
H7A C7 H7B 108.0 . .
N2 C8 C9 122.0(3) . .
N2 C8 C7 116.3(2) . .
C9 C8 C7 121.7(3) . .
C17 C9 C8 119.6(3) . .
C17 C9 H9 120.2 . .
C8 C9 H9 120.2 . .
N2 C11 C16 122.6(3) . .
N2 C11 H11 122.5 . .
C16 C11 H11 114.9 . .
C13 C12 N3 113.4(2) . .
C13 C12 H12A 108.9 . .
N3 C12 H12A 108.9 . .
C13 C12 H12B 108.9 . .
N3 C12 H12B 108.9 . .
H12A C12 H12B 107.7 . .
C14 C13 C12 176.6(4) . .
C13 C14 H14 180.0 . .
C17 C16 C11 119.2(3) . .
C17 C16 H16 121.8 . .
C11 C16 H16 119.0 . .
C16 C17 C9 118.8(3) . .
C16 C17 H17 120.9 . .
C9 C17 H17 120.3 . .

loop_
_geom_bond_atom_site_label_1
_geom_bond_atom_site_label_2
_geom_bond_distance
_geom_bond_site_symmetry_2
Br1 Mn1 2.6641(5) 3_757
Br1 Mn1 2.7333(5) .
Br3 Mn1 2.5740(5) .
Mn1 N1 2.264(2) .
Mn1 N2 2.269(2) .
Mn1 N3 2.389(2) .
Mn1 Br1 2.6641(5) 3_757
N1 C5 1.337(3) .
N1 C1 1.344(3) .
N2 C11 1.334(4) .
N2 C8 1.340(4) .
N3 C7 1.465(3) .
N3 C6 1.477(3) .
N3 C12 1.481(3) .
C1 C2 1.374(4) .
C1 H1 0.9300 .
C2 C3 1.370(4) .
C2 H2 0.9300 .
C3 C4 1.370(4) .
C3 H3 0.9300 .
C4 C5 1.380(4) .
C4 H4 0.9300 .
C5 C6 1.503(4) .
C6 H6A 0.9700 .
C6 H6B 0.9700 .
C7 C8 1.507(4) .
C7 H7A 0.9700 .
C7 H7B 0.9700 .
C8 C9 1.377(4) .
C9 C17 1.364(5) .
C9 H9 0.9300 .
C11 C16 1.378(4) .
C11 H11 0.9270 .
C12 C13 1.464(4) .
C12 H12A 0.9700 .
C12 H12B 0.9700 .
C13 C14 1.163(5) .
C14 H14 0.9300 .
C16 C17 1.363(5) .
C16 H16 0.9300 .
C17 H17 0.9299 .
